data_7233468
loop_
_publ_author_name
'Bull, Craig L.'
'Funnell, Nicholas P.'
'Ridley, Christopher J.'
'Pulham, Colin R.'
'Coster, Paul L.'
'Tellam, James P.'
'Marshall, William G.'

_publ_section_title
;
 Pressure-induced isosymmetric phase transition in biurea
;
_journal_issue 39
_journal_name_full CrystEngComm
_journal_page_first 5872
_journal_paper_doi 10.1039/C9CE01028A
_journal_volume 21
_journal_year 2019
_chemical_compound_source 'Sigma Aldrich'
_chemical_formula_moiety 'C2 D6 N4 O2'
_chemical_formula_sum 'C D3 N2 O'
_chemical_formula_weight 62.07
_chemical_melting_point 531
_chemical_name_common Biurea
_space_group_IT_number 15
_space_group_name_Hall '-I 2ya'
_space_group_name_H-M_alt 'I 1 2/a 1'
_symmetry_cell_setting monoclinic
_symmetry_Int_Tables_number 15
_symmetry_space_group_name_Hall '-I 2ya'
_symmetry_space_group_name_H-M 'I 1 2/a 1'
_audit_update_record
;
2019-06-21 deposited with the CCDC.    2019-08-26 downloaded from the CCDC.
;
_cell_angle_alpha 90.0
_cell_angle_beta 77.321(5)
_cell_angle_gamma 90.0
_cell_formula_units_Z 8
_cell_length_a 9.4033(5)
_cell_length_b 3.35415(10)
_cell_length_c 13.1320(7)
_cell_measurement_pressure 3.57
_cell_measurement_temperature 295
_cell_volume 404.08(3)
_computing_cell_refinement GSAS
_computing_data_collection 'Custom ISIS software'
_diffrn_ambient_temperature 295
_diffrn_detector 'ZnS scintillator'
_diffrn_detector_type custom
_diffrn_measurement_device_type 'PEARL diffractometer'
_diffrn_radiation_monochromator none
_diffrn_radiation_type Neutron
_diffrn_source 'Pulsed neutron source'
_diffrn_source_target W
_exptl_absorpt_correction_type empirical
_exptl_absorpt_process_details
;
Calculated using custom ISIS routines.
;
_pd_char_colour white
_pd_instr_dist_spec/detc 800
_pd_instr_dist_src/spec 12800
_pd_instr_location 'ISIS Neutron Facility, Rutherford Appleton Laboratory'
_pd_meas_2theta_fixed 90
_pd_meas_scan_method Time-of-flight
_pd_proc_info_data_reduction
;
Custom ISIS software
;
_pd_proc_info_excluded_regions
;

;
_pd_proc_ls_background_function 'Chebychev polynomial'
_pd_proc_ls_pref_orient_corr
;
No requirement for preferred orientation correction
;
_pd_proc_ls_profile_function
;
Voigt function convoluted with a back-to-back double exponential.
;
_pd_proc_ls_prof_wR_factor 0.0355
_pd_spec_mounting 'TiZr Capsule'
_pd_spec_mount_mode transmission
_refine_ls_goodness_of_fit_all 1.062
_refine_ls_hydrogen_treatment refxyz
_refine_ls_matrix_type full
_refine_ls_number_constraints 2
_refine_ls_number_parameters 64
_refine_ls_number_restraints 0
_refine_ls_R_Fsqd_factor 0.0836
_refine_ls_shift/su_max 0.04
_refine_ls_weighting_scheme sigma
_cod_data_source_file c9ce01028a2.cif
_cod_data_source_block PRL87942_45_36TNS_publ
_cod_depositor_comments
;
The following automatic conversions were performed:

'_chemical_melting_point' value '531 K' was changed to '531' - the
value should be numeric and without a unit designator.

'_symmetry_cell_setting' value 'Monoclinic' changed to 'monoclinic'
according to
/home/data/users/saulius/crontab/automatic-downloads/rss-feeds/RSC/lib/dictionaries/cif_core.dic
dictionary named 'cif_core.dic' version 2.4.2 from 2011-04-26.

'_geom_bond_publ_flag' value 'N' changed to 'n' according to
/home/data/users/saulius/crontab/automatic-downloads/rss-feeds/RSC/lib/dictionaries/cif_core.dic
dictionary named 'cif_core.dic' version 2.4.2 from 2011-04-26 (27
times).

'_geom_angle_publ_flag' value 'N' changed to 'n' according to
/home/data/users/saulius/crontab/automatic-downloads/rss-feeds/RSC/lib/dictionaries/cif_core.dic
dictionary named 'cif_core.dic' version 2.4.2 from 2011-04-26 (9
times).

Automatic conversion script
Id: cif_fix_values 4973 2017-02-22 13:04:09Z antanas 

 Adding full bibliography for 7233455--7233473.cif.
;
_cod_original_cell_volume 404.087(24)
_cod_original_sg_symbol_H-M 'I 2/a'
_cod_database_code 7233468

loop_
_symmetry_equiv_pos_as_xyz
'x,y,z '
'-x+1/2,y,-z '
'-x,-y,-z '
'x+1/2,-y,z '
'x+1/2,y+1/2,z+1/2 '
'-x,y+1/2,-z+1/2 '
'-x+1/2,-y+1/2,-z+1/2 '
'x,-y+1/2,z+1/2 '

loop_
_atom_site_type_symbol
_atom_site_label
_atom_site_fract_x
_atom_site_fract_y
_atom_site_fract_z
_atom_site_occupancy
_atom_site_thermal_displace_type
_atom_site_U_iso_or_equiv
_atom_site_symmetry_multiplicity
C C 0.4040(7) 0.2078(16) -0.1057(5) 1.0 Uiso 0.0129(17) 8
D D1 0.3785(6) 0.5102(23) 0.0318(4) 1.0 Uiso 0.0209(17) 8
D D2 0.2173(7) 0.0199(23) -0.1528(5) 1.0 Uiso 0.0265(18) 8
D D3 0.3845(7) -0.0462(21) -0.2432(5) 1.0 Uiso 0.0273(19) 8
N N1 0.3237(4) 0.3289(10) -0.0102(4) 1.0 Uiso 0.0078(12) 8
N N2 0.3278(5) 0.0492(13) -0.17082(35) 1.0 Uiso 0.0138(11) 8
O O 0.5373(7) 0.2599(18) -0.1284(5) 1.0 Uiso 0.0099(16) 8

loop_
_atom_type_symbol
_atom_type_number_in_cell
C 8.0
D 24.0
O 8.0
N 16.0

loop_
_geom_angle_atom_site_label_1
_geom_angle_atom_site_label_2
_geom_angle_atom_site_label_3
_geom_angle
_geom_angle_site_symmetry_1
_geom_angle_site_symmetry_3
_geom_angle_publ_flag
N1 C N2 115.9(5) 1_555 1_555 n
N1 C O 120.2(6) 1_555 1_555 n
N2 C O 123.9(7) 1_555 1_555 n
C N1 D1 115.0(5) 1_555 1_555 n
C N1 N1 120.9(6) 1_555 2_555 n
D1 N1 N1 120.3(6) 1_555 2_555 n
C N2 D2 123.4(6) 1_555 1_555 n
C N2 D3 118.0(6) 1_555 1_555 n
D2 N2 D3 118.6(7) 1_555 1_555 n

loop_
_geom_bond_atom_site_label_1
_geom_bond_atom_site_label_2
_geom_bond_distance
_geom_bond_site_symmetry_2
_geom_bond_publ_flag
C D1 2.039(9) 1_555 n
C D2 2.083(9) 1_555 n
C D3 2.041(8) 1_555 n
C N1 1.375(6) 1_555 n
C N2 1.341(6) 1_555 n
C O 1.236(9) 1_555 n
D1 C 2.039(9) 1_555 n
D1 N1 1.032(6) 1_555 n
D1 O 1.809(8) -1_665 n
D2 C 2.083(9) 1_555 n
D2 D3 1.764(9) 1_555 n
D2 N2 1.018(6) 1_555 n
D2 O 1.900(9) -2_455 n
D3 C 2.041(8) 1_555 n
D3 D2 1.764(9) 1_555 n
D3 N2 1.033(6) 1_555 n
D3 O 1.806(9) 102_644 n
N1 C 1.375(6) 1_555 n
N1 D1 1.032(6) 1_555 n
N1 N1 1.353(8) 2_555 n
N2 C 1.341(6) 1_555 n
N2 D2 1.018(6) 1_555 n
N2 D3 1.033(6) 1_555 n
O C 1.236(9) 1_555 n
O D1 1.809(8) -1_665 n
O D2 1.900(9) -2_555 n
O D3 1.806(9) 102_654 n
